data_4001932
loop_
_publ_author_name
'Xie, Weiwei'
'Miller, Gordon J.'

_publ_section_title
;
 New Co--Pd--Zn \g-Brasses with Dilute Ferrimagnetism and
 Co2Zn11Revisited: Establishing the Synergism between Theory and
 Experiment
;
_journal_issue 8
_journal_name_full 'Chemistry of Materials'
_journal_page_first 2624
_journal_paper_doi 10.1021/cm500078w
_journal_volume 26
_journal_year 2014
_chemical_formula_sum 'Co0.92 Pd1.08 Zn11'
_chemical_formula_weight 887.84
_chemical_name_systematic
; 
 ? 
;
_space_group_IT_number 217
_symmetry_cell_setting cubic
_symmetry_space_group_name_Hall 'I -4 2 3'
_symmetry_space_group_name_H-M 'I -4 3 m'
_atom_sites_solution_hydrogens none
_atom_sites_solution_primary direct
_atom_sites_solution_secondary difmap
_audit_creation_method SHELXL-97
_cell_angle_alpha 90.00
_cell_angle_beta 90.00
_cell_angle_gamma 90.00
_cell_formula_units_Z 4
_cell_length_a 9.0510(7)
_cell_length_b 9.0510(7)
_cell_length_c 9.0510(7)
_cell_measurement_reflns_used 601
_cell_measurement_temperature 296(2)
_cell_measurement_theta_max 27.03
_cell_measurement_theta_min 3.18
_cell_volume 741.46(10)
_computing_cell_refinement 'Bruker SAINT'
_computing_data_collection 'Bruker APEX2'
_computing_data_reduction 'Bruker SAINT'
_computing_molecular_graphics 'Bruker SHELXTL'
_computing_publication_material 'Bruker SHELXTL'
_computing_structure_refinement 'SHELXL-97 (Sheldrick, 2008)'
_computing_structure_solution 'SHELXS-97 (Sheldrick, 2008)'
_diffrn_ambient_temperature 296(2)
_diffrn_measured_fraction_theta_full 1.000
_diffrn_measured_fraction_theta_max 1.000
_diffrn_measurement_device_type 'Bruker APEX-II CCD'
_diffrn_measurement_method '\f and \w scans'
_diffrn_radiation_monochromator graphite
_diffrn_radiation_source 'fine-focus sealed tube'
_diffrn_radiation_type MoK\a
_diffrn_radiation_wavelength 0.71073
_diffrn_reflns_av_R_equivalents 0.0573
_diffrn_reflns_av_sigmaI/netI 0.0386
_diffrn_reflns_limit_h_max 11
_diffrn_reflns_limit_h_min -10
_diffrn_reflns_limit_k_max 11
_diffrn_reflns_limit_k_min -8
_diffrn_reflns_limit_l_max 12
_diffrn_reflns_limit_l_min -8
_diffrn_reflns_number 1516
_diffrn_reflns_theta_full 28.11
_diffrn_reflns_theta_max 28.11
_diffrn_reflns_theta_min 3.18
_exptl_absorpt_coefficient_mu 39.304
_exptl_absorpt_correction_T_max 0.7457
_exptl_absorpt_correction_T_min 0.2895
_exptl_absorpt_correction_type multi-scan
_exptl_crystal_colour Metallic
_exptl_crystal_density_diffrn 7.953
_exptl_crystal_density_meas ?
_exptl_crystal_density_method 'not measured'
_exptl_crystal_description Irregular
_exptl_crystal_F_000 1618
_exptl_crystal_size_max 0.040
_exptl_crystal_size_mid 0.030
_exptl_crystal_size_min 0.015
_refine_diff_density_max 0.836
_refine_diff_density_min -0.851
_refine_diff_density_rms 0.183
_refine_ls_abs_structure_details 'Flack H D (1983), Acta Cryst. A39, 876-881'
_refine_ls_abs_structure_Flack 0.05(5)
_refine_ls_extinction_coef 0.00051(11)
_refine_ls_extinction_expression Fc^*^=kFc[1+0.001xFc^2^\l^3^/sin(2\q)]^-1/4^
_refine_ls_extinction_method SHELXL
_refine_ls_goodness_of_fit_ref 1.061
_refine_ls_hydrogen_treatment none
_refine_ls_matrix_type full
_refine_ls_number_parameters 20
_refine_ls_number_reflns 193
_refine_ls_number_restraints 0
_refine_ls_restrained_S_all 1.061
_refine_ls_R_factor_all 0.0226
_refine_ls_R_factor_gt 0.0216
_refine_ls_shift/su_max 0.000
_refine_ls_shift/su_mean 0.000
_refine_ls_structure_factor_coef Fsqd
_refine_ls_weighting_details 'calc w=1/[\s^2^(Fo^2^)+(0.0172P)^2^+0.0000P] where P=(Fo^2^+2Fc^2^)/3'
_refine_ls_weighting_scheme calc
_refine_ls_wR_factor_gt 0.0451
_refine_ls_wR_factor_ref 0.0457
_reflns_number_gt 189
_reflns_number_total 193
_reflns_threshold_expression >2sigma(I)
_cod_data_source_file cm500078w_si_003.cif
_cod_data_source_block wei277a_0m
_cod_depositor_comments
;
The following automatic conversions were performed:

'_symmetry_cell_setting' value 'Cubic' changed to 'cubic' according
to
/usr/data/users/saulius/automatic-downloads/rss-feeds/ACS/lib/dictionaries/cif_core.dic
dictionary named 'cif_core.dic' version 2.4.2 from 2011-04-26.

Automatic conversion script
Id: cif_fix_values 2281 2013-09-26 08:29:07Z andrius 

 Adding full bibliography for 4001928--4001933.cif.

The following automatic conversions were performed:

'_exptl_crystal_density_meas' value 'none' was changed to '?' - the
value is perceived as not measured.

Automatic conversion script
Id: cif_fix_values 3008 2015-01-20 13:52:24Z robertas 
;
_cod_original_sg_symbol_H-M I-43m
_cod_database_code 4001932

loop_
_symmetry_equiv_pos_as_xyz
'x, y, z'
'-x, -y, z'
'-x, y, -z'
'x, -y, -z'
'z, x, y'
'z, -x, -y'
'-z, -x, y'
'-z, x, -y'
'y, z, x'
'-y, z, -x'
'y, -z, -x'
'-y, -z, x'
'y, x, z'
'-y, -x, z'
'y, -x, -z'
'-y, x, -z'
'x, z, y'
'-x, z, -y'
'-x, -z, y'
'x, -z, -y'
'z, y, x'
'z, -y, -x'
'-z, y, -x'
'-z, -y, x'
'x+1/2, y+1/2, z+1/2'
'-x+1/2, -y+1/2, z+1/2'
'-x+1/2, y+1/2, -z+1/2'
'x+1/2, -y+1/2, -z+1/2'
'z+1/2, x+1/2, y+1/2'
'z+1/2, -x+1/2, -y+1/2'
'-z+1/2, -x+1/2, y+1/2'
'-z+1/2, x+1/2, -y+1/2'
'y+1/2, z+1/2, x+1/2'
'-y+1/2, z+1/2, -x+1/2'
'y+1/2, -z+1/2, -x+1/2'
'-y+1/2, -z+1/2, x+1/2'
'y+1/2, x+1/2, z+1/2'
'-y+1/2, -x+1/2, z+1/2'
'y+1/2, -x+1/2, -z+1/2'
'-y+1/2, x+1/2, -z+1/2'
'x+1/2, z+1/2, y+1/2'
'-x+1/2, z+1/2, -y+1/2'
'-x+1/2, -z+1/2, y+1/2'
'x+1/2, -z+1/2, -y+1/2'
'z+1/2, y+1/2, x+1/2'
'z+1/2, -y+1/2, -x+1/2'
'-z+1/2, y+1/2, -x+1/2'
'-z+1/2, -y+1/2, x+1/2'

loop_
_atom_site_label
_atom_site_type_symbol
_atom_site_fract_x
_atom_site_fract_y
_atom_site_fract_z
_atom_site_U_iso_or_equiv
_atom_site_adp_type
_atom_site_occupancy
_atom_site_symmetry_multiplicity
_atom_site_calc_flag
_atom_site_refinement_flags
Pd1 Pd 0.17335(6) 0.17335(6) 0.17335(6) 0.0078(4) Uani 0.537(11) 6 d SP
Co1 Co 0.17335(6) 0.17335(6) 0.17335(6) 0.0078(4) Uani 0.463(11) 6 d SP
Zn2 Zn 0.0000 0.35545(12) 0.0000 0.0126(3) Uani 1 4 d S
Zn3 Zn 0.45742(10) 0.19142(7) 0.19142(7) 0.0159(3) Uani 1 2 d S
Zn4 Zn -0.10610(9) 0.10610(9) 0.10610(9) 0.0142(4) Uani 1 6 d S

loop_
_atom_site_aniso_label
_atom_site_aniso_U_11
_atom_site_aniso_U_22
_atom_site_aniso_U_33
_atom_site_aniso_U_23
_atom_site_aniso_U_13
_atom_site_aniso_U_12
Pd1 0.0078(4) 0.0078(4) 0.0078(4) 0.0010(2) 0.0010(2) 0.0010(2)
Co1 0.0078(4) 0.0078(4) 0.0078(4) 0.0010(2) 0.0010(2) 0.0010(2)
Zn2 0.0140(3) 0.0097(5) 0.0140(3) 0.000 -0.0025(5) 0.000
Zn3 0.0145(4) 0.0166(4) 0.0166(4) -0.0002(4) -0.0044(3) -0.0044(3)
Zn4 0.0142(4) 0.0142(4) 0.0142(4) 0.0034(3) -0.0034(3) -0.0034(3)

loop_
_atom_type_symbol
_atom_type_description
_atom_type_scat_dispersion_real
_atom_type_scat_dispersion_imag
_atom_type_scat_source
Co Co 0.3494 0.9721 'International Tables Vol C Tables 4.2.6.8 and 6.1.1.4'
Zn Zn 0.2839 1.4301 'International Tables Vol C Tables 4.2.6.8 and 6.1.1.4'
Pd Pd -0.9988 1.0072 'International Tables Vol C Tables 4.2.6.8 and 6.1.1.4'

loop_
_geom_angle_atom_site_label_1
_geom_angle_atom_site_label_2
_geom_angle_atom_site_label_3
_geom_angle
_geom_angle_site_symmetry_1
_geom_angle_site_symmetry_3
Zn3 Pd1 Zn3 82.52(4) . 5
Zn3 Pd1 Zn3 82.52(4) . 9
Zn3 Pd1 Zn3 82.52(4) 5 9
Zn3 Pd1 Zn3 63.31(2) . 36_554
Zn3 Pd1 Zn3 63.31(2) 5 36_554
Zn3 Pd1 Zn3 133.33(4) 9 36_554
Zn3 Pd1 Zn3 133.33(4) . 28_455
Zn3 Pd1 Zn3 63.31(2) 5 28_455
Zn3 Pd1 Zn3 63.31(2) 9 28_455
Zn3 Pd1 Zn3 118.825(11) 36_554 28_455
Zn3 Pd1 Zn3 63.31(2) . 32_545
Zn3 Pd1 Zn3 133.33(4) 5 32_545
Zn3 Pd1 Zn3 63.31(2) 9 32_545
Zn3 Pd1 Zn3 118.825(11) 36_554 32_545
Zn3 Pd1 Zn3 118.825(11) 28_455 32_545
Zn3 Pd1 Zn4 166.34(4) . .
Zn3 Pd1 Zn4 107.54(3) 5 .
Zn3 Pd1 Zn4 107.54(3) 9 .
Zn3 Pd1 Zn4 112.34(3) 36_554 .
Zn3 Pd1 Zn4 60.32(4) 28_455 .
Zn3 Pd1 Zn4 112.34(3) 32_545 .
Zn3 Pd1 Zn4 107.54(3) . 3
Zn3 Pd1 Zn4 107.54(3) 5 3
Zn3 Pd1 Zn4 166.34(4) 9 3
Zn3 Pd1 Zn4 60.32(4) 36_554 3
Zn3 Pd1 Zn4 112.34(3) 28_455 3
Zn3 Pd1 Zn4 112.34(3) 32_545 3
Zn4 Pd1 Zn4 61.10(5) . 3
Zn3 Pd1 Zn4 107.54(3) . 2
Zn3 Pd1 Zn4 166.34(4) 5 2
Zn3 Pd1 Zn4 107.54(3) 9 2
Zn3 Pd1 Zn4 112.34(3) 36_554 2
Zn3 Pd1 Zn4 112.34(3) 28_455 2
Zn3 Pd1 Zn4 60.32(4) 32_545 2
Zn4 Pd1 Zn4 61.10(5) . 2
Zn4 Pd1 Zn4 61.10(5) 3 2
Zn3 Pd1 Zn2 124.302(16) . .
Zn3 Pd1 Zn2 58.54(3) 5 .
Zn3 Pd1 Zn2 124.302(16) 9 .
Zn3 Pd1 Zn2 64.000(11) 36_554 .
Zn3 Pd1 Zn2 64.000(11) 28_455 .
Zn3 Pd1 Zn2 168.13(5) 32_545 .
Zn4 Pd1 Zn2 57.94(2) . .
Zn4 Pd1 Zn2 57.94(2) 3 .
Zn4 Pd1 Zn2 107.81(4) 2 .
Zn3 Pd1 Zn2 124.302(16) . 5
Zn3 Pd1 Zn2 124.302(16) 5 5
Zn3 Pd1 Zn2 58.54(3) 9 5
Zn3 Pd1 Zn2 168.13(5) 36_554 5
Zn3 Pd1 Zn2 64.000(11) 28_455 5
Zn3 Pd1 Zn2 64.000(11) 32_545 5
Zn4 Pd1 Zn2 57.94(2) . 5
Zn4 Pd1 Zn2 107.81(4) 3 5
Zn4 Pd1 Zn2 57.94(2) 2 5
Zn2 Pd1 Zn2 110.78(2) . 5
Zn3 Pd1 Zn2 58.54(3) . 9
Zn3 Pd1 Zn2 124.302(16) 5 9
Zn3 Pd1 Zn2 124.302(16) 9 9
Zn3 Pd1 Zn2 64.000(11) 36_554 9
Zn3 Pd1 Zn2 168.13(5) 28_455 9
Zn3 Pd1 Zn2 64.000(11) 32_545 9
Zn4 Pd1 Zn2 107.81(4) . 9
Zn4 Pd1 Zn2 57.94(2) 3 9
Zn4 Pd1 Zn2 57.94(2) 2 9
Zn2 Pd1 Zn2 110.78(2) . 9
Zn2 Pd1 Zn2 110.78(2) 5 9
Zn2 Zn2 Zn3 69.36(3) 2_565 5
Zn2 Zn2 Zn3 69.36(3) 2_565 8
Zn3 Zn2 Zn3 138.72(6) 5 8
Zn2 Zn2 Zn4 148.96(3) 2_565 3
Zn3 Zn2 Zn4 107.58(2) 5 3
Zn3 Zn2 Zn4 107.58(2) 8 3
Zn2 Zn2 Zn4 148.96(3) 2_565 .
Zn3 Zn2 Zn4 107.58(2) 5 .
Zn3 Zn2 Zn4 107.58(2) 8 .
Zn4 Zn2 Zn4 62.08(7) 3 .
Zn2 Zn2 Pd1 126.60(2) 2_565 .
Zn3 Zn2 Pd1 57.24(3) 5 .
Zn3 Zn2 Pd1 164.04(5) 8 .
Zn4 Zn2 Pd1 59.28(3) 3 .
Zn4 Zn2 Pd1 59.28(3) . .
Zn2 Zn2 Pd1 126.60(2) 2_565 3
Zn3 Zn2 Pd1 164.04(5) 5 3
Zn3 Zn2 Pd1 57.24(3) 8 3
Zn4 Zn2 Pd1 59.28(3) 3 3
Zn4 Zn2 Pd1 59.28(3) . 3
Pd1 Zn2 Pd1 106.79(5) . 3
Zn2 Zn2 Co1 126.60(2) 2_565 3
Zn3 Zn2 Co1 164.04(5) 5 3
Zn3 Zn2 Co1 57.24(3) 8 3
Zn4 Zn2 Co1 59.28(3) 3 3
Zn4 Zn2 Co1 59.28(3) . 3
Pd1 Zn2 Co1 106.79(5) . 3
Pd1 Zn2 Co1 0.000(19) 3 3
Zn2 Zn2 Zn3 98.56(3) 2_565 35_455
Zn3 Zn2 Zn3 127.677(18) 5 35_455
Zn3 Zn2 Zn3 59.581(12) 8 35_455
Zn4 Zn2 Zn3 106.20(4) 3 35_455
Zn4 Zn2 Zn3 57.73(3) . 35_455
Pd1 Zn2 Zn3 112.99(3) . 35_455
Pd1 Zn2 Zn3 55.385(17) 3 35_455
Co1 Zn2 Zn3 55.385(17) 3 35_455
Zn2 Zn2 Zn3 98.56(3) 2_565 26_554
Zn3 Zn2 Zn3 127.677(18) 5 26_554
Zn3 Zn2 Zn3 59.581(12) 8 26_554
Zn4 Zn2 Zn3 57.73(3) 3 26_554
Zn4 Zn2 Zn3 106.20(4) . 26_554
Pd1 Zn2 Zn3 112.99(3) . 26_554
Pd1 Zn2 Zn3 55.385(17) 3 26_554
Co1 Zn2 Zn3 55.385(17) 3 26_554
Zn3 Zn2 Zn3 104.05(4) 35_455 26_554
Zn2 Zn2 Zn3 98.56(3) 2_565 28_455
Zn3 Zn2 Zn3 59.581(12) 5 28_455
Zn3 Zn2 Zn3 127.677(18) 8 28_455
Zn4 Zn2 Zn3 106.20(4) 3 28_455
Zn4 Zn2 Zn3 57.73(3) . 28_455
Pd1 Zn2 Zn3 55.385(17) . 28_455
Pd1 Zn2 Zn3 112.99(3) 3 28_455
Co1 Zn2 Zn3 112.99(3) 3 28_455
Zn3 Zn2 Zn3 73.32(4) 35_455 28_455
Zn3 Zn2 Zn3 162.89(5) 26_554 28_455
Pd1 Zn3 Co1 143.61(4) . 28
Pd1 Zn3 Pd1 143.61(4) . 28
Co1 Zn3 Pd1 0.00(4) 28 28
Pd1 Zn3 Zn2 64.22(3) . 9
Co1 Zn3 Zn2 152.17(5) 28 9
Pd1 Zn3 Zn2 152.17(5) 28 9
Pd1 Zn3 Zn4 82.63(4) . 28
Co1 Zn3 Zn4 60.98(3) 28 28
Pd1 Zn3 Zn4 60.98(3) 28 28
Zn2 Zn3 Zn4 146.85(5) 9 28
Pd1 Zn3 Zn3 58.87(3) . 36_554
Co1 Zn3 Zn3 123.51(3) 28 36_554
Pd1 Zn3 Zn3 123.51(3) 28 36_554
Zn2 Zn3 Zn3 64.46(3) 9 36_554
Zn4 Zn3 Zn3 99.26(4) 28 36_554
Pd1 Zn3 Zn3 58.87(3) . 32_545
Co1 Zn3 Zn3 123.51(3) 28 32_545
Pd1 Zn3 Zn3 123.51(3) 28 32_545
Zn2 Zn3 Zn3 64.46(3) 9 32_545
Zn4 Zn3 Zn3 99.26(4) 28 32_545
Zn3 Zn3 Zn3 111.13(5) 36_554 32_545
Pd1 Zn3 Zn3 140.13(3) . 30
Co1 Zn3 Zn3 57.82(4) 28 30
Pd1 Zn3 Zn3 57.82(4) 28 30
Zn2 Zn3 Zn3 101.79(3) 9 30
Zn4 Zn3 Zn3 103.94(4) 28 30
Zn3 Zn3 Zn3 151.54(6) 36_554 30
Zn3 Zn3 Zn3 81.29(2) 32_545 30
Pd1 Zn3 Zn3 140.13(3) . 35
Co1 Zn3 Zn3 57.82(4) 28 35
Pd1 Zn3 Zn3 57.82(4) 28 35
Zn2 Zn3 Zn3 101.79(3) 9 35
Zn4 Zn3 Zn3 103.94(4) 28 35
Zn3 Zn3 Zn3 81.29(2) 36_554 35
Zn3 Zn3 Zn3 151.54(6) 32_545 35
Zn3 Zn3 Zn3 77.33(6) 30 35
Pd1 Zn3 Zn2 100.79(3) . 30
Co1 Zn3 Zn2 60.61(2) 28 30
Pd1 Zn3 Zn2 60.61(2) 28 30
Zn2 Zn3 Zn2 126.68(2) 9 30
Zn4 Zn3 Zn2 57.03(3) 28 30
Zn3 Zn3 Zn2 64.53(3) 36_554 30
Zn3 Zn3 Zn2 152.39(5) 32_545 30
Zn3 Zn3 Zn2 115.92(4) 30 30
Zn3 Zn3 Zn2 55.96(2) 35 30
Pd1 Zn3 Zn2 100.79(3) . 26
Co1 Zn3 Zn2 60.61(2) 28 26
Pd1 Zn3 Zn2 60.61(2) 28 26
Zn2 Zn3 Zn2 126.68(2) 9 26
Zn4 Zn3 Zn2 57.03(3) 28 26
Zn3 Zn3 Zn2 152.39(5) 36_554 26
Zn3 Zn3 Zn2 64.53(3) 32_545 26
Zn3 Zn3 Zn2 55.96(2) 30 26
Zn3 Zn3 Zn2 115.92(4) 35 26
Zn2 Zn3 Zn2 105.86(5) 30 26
Zn2 Zn4 Zn2 119.462(8) . 10
Zn2 Zn4 Zn2 119.462(8) . 5
Zn2 Zn4 Zn2 119.462(8) 10 5
Zn2 Zn4 Zn3 65.244(18) . 28_455
Zn2 Zn4 Zn3 133.55(6) 10 28_455
Zn2 Zn4 Zn3 65.244(18) 5 28_455
Zn2 Zn4 Zn3 65.244(18) . 35_455
Zn2 Zn4 Zn3 65.244(18) 10 35_455
Zn2 Zn4 Zn3 133.55(6) 5 35_455
Zn3 Zn4 Zn3 79.77(4) 28_455 35_455
Zn2 Zn4 Zn3 133.55(6) . 30_455
Zn2 Zn4 Zn3 65.244(18) 10 30_455
Zn2 Zn4 Zn3 65.244(18) 5 30_455
Zn3 Zn4 Zn3 79.77(4) 28_455 30_455
Zn3 Zn4 Zn3 79.77(4) 35_455 30_455
Zn2 Zn4 Pd1 62.787(7) . .
Zn2 Zn4 Pd1 167.76(6) 10 .
Zn2 Zn4 Pd1 62.787(7) 5 .
Zn3 Zn4 Pd1 58.70(2) 28_455 .
Zn3 Zn4 Pd1 123.06(2) 35_455 .
Zn3 Zn4 Pd1 123.06(2) 30_455 .
Zn2 Zn4 Co1 167.76(6) . 2
Zn2 Zn4 Co1 62.787(7) 10 2
Zn2 Zn4 Co1 62.787(7) 5 2
Zn3 Zn4 Co1 123.06(2) 28_455 2
Zn3 Zn4 Co1 123.06(2) 35_455 2
Zn3 Zn4 Co1 58.70(2) 30_455 2
Pd1 Zn4 Co1 112.30(3) . 2
Zn2 Zn4 Pd1 167.76(6) . 2
Zn2 Zn4 Pd1 62.787(7) 10 2
Zn2 Zn4 Pd1 62.787(7) 5 2
Zn3 Zn4 Pd1 123.06(2) 28_455 2
Zn3 Zn4 Pd1 123.06(2) 35_455 2
Zn3 Zn4 Pd1 58.70(2) 30_455 2
Pd1 Zn4 Pd1 112.30(3) . 2
Co1 Zn4 Pd1 0.00(3) 2 2
Zn2 Zn4 Pd1 62.787(7) . 3
Zn2 Zn4 Pd1 62.787(7) 10 3
Zn2 Zn4 Pd1 167.76(6) 5 3
Zn3 Zn4 Pd1 123.06(2) 28_455 3
Zn3 Zn4 Pd1 58.70(2) 35_455 3
Zn3 Zn4 Pd1 123.06(2) 30_455 3
Pd1 Zn4 Pd1 112.30(3) . 3
Co1 Zn4 Pd1 112.30(3) 2 3
Pd1 Zn4 Pd1 112.30(3) 2 3
Zn2 Zn4 Co1 62.787(7) . 3
Zn2 Zn4 Co1 62.787(7) 10 3
Zn2 Zn4 Co1 167.76(6) 5 3
Zn3 Zn4 Co1 123.06(2) 28_455 3
Zn3 Zn4 Co1 58.70(2) 35_455 3
Zn3 Zn4 Co1 123.06(2) 30_455 3
Pd1 Zn4 Co1 112.30(3) . 3
Co1 Zn4 Co1 112.30(3) 2 3
Pd1 Zn4 Co1 112.30(3) 2 3
Pd1 Zn4 Co1 0.00(4) 3 3

loop_
_geom_bond_atom_site_label_1
_geom_bond_atom_site_label_2
_geom_bond_distance
_geom_bond_site_symmetry_2
Pd1 Zn3 2.5815(12) .
Pd1 Zn3 2.5815(12) 5
Pd1 Zn3 2.5815(12) 9
Pd1 Zn3 2.6107(8) 36_554
Pd1 Zn3 2.6107(8) 28_455
Pd1 Zn3 2.6107(8) 32_545
Pd1 Zn4 2.6718(9) .
Pd1 Zn4 2.6718(9) 3
Pd1 Zn4 2.6718(9) 2
Pd1 Zn2 2.7640(7) .
Pd1 Zn2 2.7641(7) 5
Pd1 Zn2 2.7641(7) 9
Zn2 Zn2 2.617(2) 2_565
Zn2 Zn3 2.6183(9) 5
Zn2 Zn3 2.6183(9) 8
Zn2 Zn4 2.6339(9) 3
Zn2 Zn4 2.6339(9) .
Zn2 Pd1 2.7641(7) 3
Zn2 Co1 2.7641(7) 3
Zn2 Zn3 2.8511(5) 35_455
Zn2 Zn3 2.8511(5) 26_554
Zn2 Zn3 2.8511(5) 28_455
Zn3 Co1 2.6107(8) 28
Zn3 Pd1 2.6107(8) 28
Zn3 Zn2 2.6183(8) 9
Zn3 Zn4 2.6547(13) 28
Zn3 Zn3 2.7249(5) 36_554
Zn3 Zn3 2.7249(5) 32_545
Zn3 Zn3 2.7249(5) 30
Zn3 Zn3 2.7249(5) 35
Zn3 Zn2 2.8511(5) 30
Zn3 Zn2 2.8511(5) 26
Zn4 Zn2 2.6340(9) 10
Zn4 Zn2 2.6340(9) 5
Zn4 Zn3 2.6547(13) 28_455
Zn4 Zn3 2.6547(13) 35_455
Zn4 Zn3 2.6547(13) 30_455
Zn4 Co1 2.6718(9) 2
Zn4 Pd1 2.6718(9) 2
Zn4 Pd1 2.6718(9) 3
Zn4 Co1 2.6718(9) 3
